data_4311060
loop_
_publ_author_name
'Xiangru Meng'
'Yinglin Song'
'Hongwei Hou'
'Huayun Han'
'Bo Xiao'
'Yaoting Fan'
'Yu Zhu'

_publ_section_title
;
 Hydrothermal Syntheses, Crystal Structures, and Characteristics of a
 Series of Cd-btx Coordination Polymers (btx =
 1,4-Bis(triazol-1-ylmethyl)benzene)
;
_journal_name_full 'Inorganic Chemistry'
_journal_page_first 3528
_journal_page_last 3536
_journal_paper_doi 10.1021/ic0354670
_journal_volume 43
_journal_year 2004
_chemical_formula_sum 'C24 H24 Cd N14 O6'
_chemical_formula_weight 716.97
_space_group_IT_number 14
_symmetry_cell_setting monoclinic
_symmetry_space_group_name_Hall '-P 2ybc'
_symmetry_space_group_name_H-M 'P 1 21/c 1'
_atom_sites_solution_hydrogens geom
_atom_sites_solution_primary direct
_atom_sites_solution_secondary difmap
_audit_creation_method SHELXL-97
_cell_angle_alpha 90.00
_cell_angle_beta 105.91(3)
_cell_angle_gamma 90.00
_cell_formula_units_Z 2
_cell_length_a 8.3343(17)
_cell_length_b 21.190(4)
_cell_length_c 8.6625(17)
_cell_measurement_reflns_used 256
_cell_measurement_temperature 293(2)
_cell_measurement_theta_max 25.1
_cell_measurement_theta_min 2
_cell_volume 1471.2(5)
_computing_cell_refinement raxis
_computing_data_collection raxis
_computing_data_reduction raxis
_computing_molecular_graphics texsan
_computing_publication_material texsan
_computing_structure_refinement 'SHELXL-97 (Sheldrick, 1997)'
_computing_structure_solution 'SHELXS-97 (Sheldrick, 1990)'
_diffrn_ambient_temperature 293(2)
_diffrn_measured_fraction_theta_full 0.876
_diffrn_measured_fraction_theta_max 0.876
_diffrn_measurement_device_type R-AXIS-IV
_diffrn_measurement_method 'Osillation  frames'
_diffrn_radiation_monochromator graphite
_diffrn_radiation_source 'fine-focus sealed tube'
_diffrn_radiation_type MoK\a
_diffrn_radiation_wavelength 0.71073
_diffrn_reflns_av_R_equivalents 0.0333
_diffrn_reflns_av_sigmaI/netI 0.0450
_diffrn_reflns_limit_h_max 10
_diffrn_reflns_limit_h_min 0
_diffrn_reflns_limit_k_max 27
_diffrn_reflns_limit_k_min -27
_diffrn_reflns_limit_l_max 10
_diffrn_reflns_limit_l_min -10
_diffrn_reflns_number 4444
_diffrn_reflns_theta_full 27.52
_diffrn_reflns_theta_max 27.52
_diffrn_reflns_theta_min 1.92
_exptl_absorpt_coefficient_mu 0.808
_exptl_absorpt_correction_T_max 0.8552
_exptl_absorpt_correction_T_min 0.7937
_exptl_crystal_density_diffrn 1.618
_exptl_crystal_density_method 'not measured'
_exptl_crystal_description prismatic
_exptl_crystal_F_000 724
_exptl_crystal_size_max 0.30
_exptl_crystal_size_mid 0.20
_exptl_crystal_size_min 0.20
_refine_diff_density_max 2.357
_refine_diff_density_min -0.700
_refine_diff_density_rms 0.113
_refine_ls_extinction_coef 0.013(2)
_refine_ls_extinction_expression Fc^*^=kFc[1+0.001xFc^2^\l^3^/sin(2\q)]^-1/4^
_refine_ls_extinction_method SHELXL
_refine_ls_goodness_of_fit_ref 1.105
_refine_ls_hydrogen_treatment mixed
_refine_ls_matrix_type full
_refine_ls_number_parameters 206
_refine_ls_number_reflns 2595
_refine_ls_number_restraints 0
_refine_ls_restrained_S_all 1.105
_refine_ls_R_factor_all 0.0755
_refine_ls_R_factor_gt 0.0604
_refine_ls_shift/su_max 0.000
_refine_ls_shift/su_mean 0.000
_refine_ls_structure_factor_coef Fsqd
_refine_ls_weighting_details 'calc w=1/[\s^2^(Fo^2^)+(0.1039P)^2^+1.3141P] where P=(Fo^2^+2Fc^2^)/3'
_refine_ls_weighting_scheme calc
_refine_ls_wR_factor_gt 0.1597
_refine_ls_wR_factor_ref 0.1675
_reflns_number_gt 2265
_reflns_number_total 2595
_reflns_threshold_expression >2sigma(I)
_cod_data_source_file ic0354670si20040217_122358_1.cif
_cod_data_source_block p21c
_cod_depositor_comments
;
The following automatic conversions were performed:

data name '_atom_site_symetry_multiplicity' was replaced with
'_atom_site_symmetry_multiplicity' as specified in the replacement
file 'data/replacement-values/replacement_tags.lst'.

Automatic conversion script
Id: cif_correct_tags 9268 2022-04-12 08:56:07Z antanas 
;
_cod_original_cell_volume 1471.3(5)
_cod_original_sg_symbol_H-M 'P 21/c'
_cod_database_code 4311060

loop_
_symmetry_equiv_pos_as_xyz
'x, y, z'
'-x, y+1/2, -z+1/2'
'-x, -y, -z'
'x, -y-1/2, z-1/2'

loop_
_atom_site_label
_atom_site_type_symbol
_atom_site_fract_x
_atom_site_fract_y
_atom_site_fract_z
_atom_site_U_iso_or_equiv
_atom_site_adp_type
_atom_site_occupancy
_atom_site_symmetry_multiplicity
_atom_site_calc_flag
_atom_site_refinement_flags
_atom_site_disorder_assembly
_atom_site_disorder_group
Cd1 Cd 0.0000 0.5000 0.5000 0.0418(3) Uani 1 2 d S . .
C1 C -0.0714(9) 0.5656(5) 0.1401(9) 0.078(3) Uani 1 1 d . . .
H1A H -0.1855 0.5634 0.1288 0.093 Uiso 1 1 calc R . .
C2 C 0.1826(8) 0.5594(3) 0.2375(7) 0.0502(15) Uani 1 1 d . . .
H2A H 0.2880 0.5517 0.3060 0.060 Uiso 1 1 calc R . .
C3 C 0.2747(9) 0.5995(4) 0.0033(8) 0.0588(17) Uani 1 1 d . . .
H3A H 0.2139 0.6101 -0.1060 0.071 Uiso 1 1 calc R . .
H3B H 0.3438 0.5630 -0.0010 0.071 Uiso 1 1 calc R . .
C4 C 0.3852(8) 0.6538(3) 0.0753(7) 0.0476(14) Uani 1 1 d . . .
C5 C 0.5309(9) 0.6427(3) 0.1866(10) 0.067(2) Uani 1 1 d . . .
H5A H 0.5628 0.6013 0.2162 0.080 Uiso 1 1 calc R . .
C6 C 0.6334(10) 0.6920(4) 0.2572(9) 0.070(2) Uani 1 1 d . . .
H6A H 0.7331 0.6831 0.3340 0.084 Uiso 1 1 calc R . .
C7 C 0.5922(9) 0.7539(3) 0.2172(7) 0.0500(15) Uani 1 1 d . . .
C8 C 0.4445(10) 0.7642(4) 0.0968(10) 0.071(2) Uani 1 1 d . . .
H8A H 0.4154 0.8051 0.0612 0.086 Uiso 1 1 calc R . .
C9 C 0.3412(10) 0.7151(4) 0.0299(11) 0.074(2) Uani 1 1 d . . .
H9A H 0.2408 0.7233 -0.0466 0.089 Uiso 1 1 calc R . .
C10 C 0.6993(10) 0.8077(3) 0.3011(8) 0.0615(19) Uani 1 1 d . . .
H10A H 0.6279 0.8402 0.3252 0.074 Uiso 1 1 calc R . .
H10B H 0.7714 0.7926 0.4021 0.074 Uiso 1 1 calc R . .
C11 C 0.8000(8) 0.8936(3) 0.1528(7) 0.0464(13) Uani 1 1 d . . .
H11A H 0.7230 0.9242 0.1617 0.056 Uiso 1 1 calc R . .
C12 C 0.9976(8) 0.8456(3) 0.1014(8) 0.0529(15) Uani 1 1 d . . .
H12A H 1.0899 0.8372 0.0641 0.064 Uiso 1 1 calc R . .
N1 N 0.0421(6) 0.5485(2) 0.2736(6) 0.0448(11) Uani 1 1 d . . .
N2 N 0.1552(6) 0.5827(2) 0.0928(5) 0.0446(11) Uani 1 1 d . . .
N3 N -0.0091(8) 0.5860(4) 0.0257(8) 0.082(2) Uani 1 1 d . . .
N4 N 0.8025(7) 0.8355(2) 0.2061(6) 0.0457(11) Uani 1 1 d . . .
N5 N 0.9309(7) 0.8029(3) 0.1743(7) 0.0582(14) Uani 1 1 d . . .
N6 N 0.9229(6) 0.9028(2) 0.0842(6) 0.0456(11) Uani 1 1 d . . .
N7 N 0.3890(5) 0.5337(2) 0.6736(6) 0.0355(10) Uani 1 1 d . . .
O1 O 0.2756(9) 0.5016(4) 0.6628(11) 0.123(3) Uani 1 1 d . . .
O2 O 0.3514(13) 0.5847(5) 0.6074(12) 0.168(4) Uani 1 1 d . . .
O3 O 0.5183(6) 0.5336(3) 0.7903(6) 0.0754(15) Uani 1 1 d . . .

loop_
_atom_site_aniso_label
_atom_site_aniso_U_11
_atom_site_aniso_U_22
_atom_site_aniso_U_33
_atom_site_aniso_U_23
_atom_site_aniso_U_13
_atom_site_aniso_U_12
Cd1 0.0469(4) 0.0378(3) 0.0470(4) 0.0069(3) 0.0238(2) 0.0069(3)
C1 0.044(4) 0.119(7) 0.073(5) 0.036(5) 0.021(4) 0.008(4)
C2 0.046(4) 0.062(4) 0.045(3) 0.011(3) 0.015(3) 0.001(3)
C3 0.064(4) 0.071(5) 0.050(3) 0.002(3) 0.030(3) -0.013(4)
C4 0.051(4) 0.050(4) 0.045(3) 0.005(3) 0.021(3) -0.008(3)
C5 0.061(5) 0.038(4) 0.091(5) 0.017(3) 0.003(4) -0.004(3)
C6 0.059(5) 0.065(5) 0.072(4) 0.025(4) -0.007(4) -0.006(4)
C7 0.060(4) 0.044(3) 0.051(3) 0.005(3) 0.024(3) -0.011(3)
C8 0.065(5) 0.044(4) 0.097(6) 0.015(4) 0.008(4) 0.002(3)
C9 0.056(5) 0.063(5) 0.088(5) 0.021(4) -0.005(4) -0.005(4)
C10 0.078(5) 0.057(4) 0.056(4) -0.003(3) 0.031(3) -0.025(4)
C11 0.053(4) 0.045(3) 0.046(3) -0.003(3) 0.021(3) -0.003(3)
C12 0.045(4) 0.047(4) 0.070(4) -0.011(3) 0.021(3) -0.003(3)
N1 0.046(3) 0.046(3) 0.049(3) 0.010(2) 0.023(2) 0.004(2)
N2 0.043(3) 0.051(3) 0.042(2) 0.005(2) 0.014(2) -0.010(2)
N3 0.057(4) 0.123(7) 0.063(4) 0.035(4) 0.012(3) -0.003(4)
N4 0.050(3) 0.040(3) 0.049(3) -0.002(2) 0.018(2) -0.008(2)
N5 0.055(4) 0.043(3) 0.074(4) 0.005(3) 0.014(3) 0.000(3)
N6 0.048(3) 0.038(3) 0.053(3) -0.001(2) 0.020(2) -0.006(2)
N7 0.026(2) 0.031(3) 0.051(3) 0.009(2) 0.0126(19) -0.0054(19)
O1 0.058(4) 0.167(8) 0.129(6) 0.041(5) 0.000(4) -0.043(4)
O2 0.165(9) 0.146(8) 0.156(8) 0.015(7) -0.017(7) 0.024(7)
O3 0.044(3) 0.110(5) 0.069(3) 0.000(3) 0.010(2) -0.004(3)

loop_
_atom_type_symbol
_atom_type_description
_atom_type_scat_dispersion_real
_atom_type_scat_dispersion_imag
_atom_type_scat_source
C C 0.0033 0.0016 'International Tables Vol C Tables 4.2.6.8 and 6.1.1.4'
H H 0.0000 0.0000 'International Tables Vol C Tables 4.2.6.8 and 6.1.1.4'
N N 0.0061 0.0033 'International Tables Vol C Tables 4.2.6.8 and 6.1.1.4'
O O 0.0106 0.0060 'International Tables Vol C Tables 4.2.6.8 and 6.1.1.4'
Cd Cd -0.8075 1.2024 'International Tables Vol C Tables 4.2.6.8 and 6.1.1.4'

loop_
_geom_angle_atom_site_label_1
_geom_angle_atom_site_label_2
_geom_angle_atom_site_label_3
_geom_angle
_geom_angle_site_symmetry_1
_geom_angle_site_symmetry_3
_geom_angle_publ_flag
N1 Cd1 N1 180.000(1) 3_566 . ?
N1 Cd1 N6 90.46(17) 3_566 4_476 ?
N1 Cd1 N6 89.54(17) . 4_476 ?
N1 Cd1 N6 89.54(17) 3_566 2_645 ?
N1 Cd1 N6 90.46(17) . 2_645 ?
N6 Cd1 N6 180.000(1) 4_476 2_645 ?
N1 Cd1 O1 81.3(2) 3_566 . ?
N1 Cd1 O1 98.7(2) . . ?
N6 Cd1 O1 96.2(3) 4_476 . ?
N6 Cd1 O1 83.8(3) 2_645 . ?
N1 Cd1 O1 98.7(2) 3_566 3_566 ?
N1 Cd1 O1 81.3(2) . 3_566 ?
N6 Cd1 O1 83.8(3) 4_476 3_566 ?
N6 Cd1 O1 96.2(3) 2_645 3_566 ?
O1 Cd1 O1 180.000(1) . 3_566 ?
N3 C1 N1 114.4(6) . . ?
N2 C2 N1 111.3(6) . . ?
N2 C3 C4 113.3(5) . . ?
C5 C4 C9 119.1(7) . . ?
C5 C4 C3 119.5(6) . . ?
C9 C4 C3 121.3(6) . . ?
C4 C5 C6 120.7(7) . . ?
C7 C6 C5 121.9(7) . . ?
C6 C7 C8 116.5(6) . . ?
C6 C7 C10 121.7(6) . . ?
C8 C7 C10 121.7(6) . . ?
C9 C8 C7 121.2(7) . . ?
C8 C9 C4 120.5(7) . . ?
N4 C10 C7 113.2(5) . . ?
N4 C11 N6 110.7(6) . . ?
N5 C12 N6 115.4(6) . . ?
C2 N1 C1 102.3(5) . . ?
C2 N1 Cd1 129.1(4) . . ?
C1 N1 Cd1 128.3(4) . . ?
C2 N2 N3 109.0(5) . . ?
C2 N2 C3 129.4(6) . . ?
N3 N2 C3 121.5(5) . . ?
C1 N3 N2 103.0(6) . . ?
C11 N4 N5 109.9(5) . . ?
C11 N4 C10 128.2(6) . . ?
N5 N4 C10 121.6(5) . . ?
C12 N5 N4 102.0(5) . . ?
C11 N6 C12 102.0(5) . . ?
C11 N6 Cd1 125.4(4) . 2_655 ?
C12 N6 Cd1 131.9(4) . 2_655 ?
O1 N7 O2 112.7(8) . . ?
O1 N7 O3 124.7(6) . . ?
O2 N7 O3 115.4(7) . . ?
N7 O1 Cd1 135.1(6) . . ?

loop_
_geom_bond_atom_site_label_1
_geom_bond_atom_site_label_2
_geom_bond_distance
_geom_bond_site_symmetry_2
_geom_bond_publ_flag
Cd1 N1 2.324(4) 3_566 ?
Cd1 N1 2.324(4) . ?
Cd1 N6 2.334(5) 4_476 ?
Cd1 N6 2.334(5) 2_645 ?
Cd1 O1 2.343(7) . ?
Cd1 O1 2.343(7) 3_566 ?
C1 N3 1.311(9) . ?
C1 N1 1.328(9) . ?
C2 N2 1.307(7) . ?
C2 N1 1.313(7) . ?
C3 N2 1.464(7) . ?
C3 C4 1.499(9) . ?
C4 C5 1.349(9) . ?
C4 C9 1.378(9) . ?
C5 C6 1.383(10) . ?
C6 C7 1.375(10) . ?
C7 C8 1.396(10) . ?
C7 C10 1.507(9) . ?
C8 C9 1.374(10) . ?
C10 N4 1.467(7) . ?
C11 N4 1.314(8) . ?
C11 N6 1.331(7) . ?
C12 N5 1.311(8) . ?
C12 N6 1.351(8) . ?
N2 N3 1.335(7) . ?
N4 N5 1.363(7) . ?
N6 Cd1 2.334(5) 2_655 ?
N7 O1 1.146(7) . ?
N7 O2 1.224(10) . ?
N7 O3 1.260(7) . ?

loop_
_geom_torsion_atom_site_label_1
_geom_torsion_atom_site_label_2
_geom_torsion_atom_site_label_3
_geom_torsion_atom_site_label_4
_geom_torsion
_geom_torsion_site_symmetry_1
_geom_torsion_site_symmetry_2
_geom_torsion_site_symmetry_3
_geom_torsion_site_symmetry_4
_geom_torsion_publ_flag
N2 C3 C4 C5 89.6(8) . . . . ?
N2 C3 C4 C9 -90.6(8) . . . . ?
C9 C4 C5 C6 1.5(12) . . . . ?
C3 C4 C5 C6 -178.7(7) . . . . ?
C4 C5 C6 C7 -0.2(13) . . . . ?
C5 C6 C7 C8 -2.5(12) . . . . ?
C5 C6 C7 C10 176.4(7) . . . . ?
C6 C7 C8 C9 4.1(12) . . . . ?
C10 C7 C8 C9 -174.8(8) . . . . ?
C7 C8 C9 C4 -3.0(14) . . . . ?
C5 C4 C9 C8 0.1(12) . . . . ?
C3 C4 C9 C8 -179.7(7) . . . . ?
C6 C7 C10 N4 102.7(8) . . . . ?
C8 C7 C10 N4 -78.4(9) . . . . ?
N2 C2 N1 C1 1.0(8) . . . . ?
N2 C2 N1 Cd1 174.3(4) . . . . ?
N3 C1 N1 C2 0.3(10) . . . . ?
N3 C1 N1 Cd1 -173.1(6) . . . . ?
N1 Cd1 N1 C2 -141(100) 3_566 . . . ?
N6 Cd1 N1 C2 109.8(6) 4_476 . . . ?
N6 Cd1 N1 C2 -70.2(6) 2_645 . . . ?
O1 Cd1 N1 C2 13.6(6) . . . . ?
O1 Cd1 N1 C2 -166.4(6) 3_566 . . . ?
N1 Cd1 N1 C1 31(100) 3_566 . . . ?
N6 Cd1 N1 C1 -78.5(7) 4_476 . . . ?
N6 Cd1 N1 C1 101.5(7) 2_645 . . . ?
O1 Cd1 N1 C1 -174.7(7) . . . . ?
O1 Cd1 N1 C1 5.3(7) 3_566 . . . ?
N1 C2 N2 N3 -1.9(9) . . . . ?
N1 C2 N2 C3 -177.6(6) . . . . ?
C4 C3 N2 C2 -66.2(9) . . . . ?
C4 C3 N2 N3 118.5(8) . . . . ?
N1 C1 N3 N2 -1.3(11) . . . . ?
C2 N2 N3 C1 1.9(10) . . . . ?
C3 N2 N3 C1 178.0(7) . . . . ?
N6 C11 N4 N5 0.1(7) . . . . ?
N6 C11 N4 C10 174.0(6) . . . . ?
C7 C10 N4 C11 118.7(7) . . . . ?
C7 C10 N4 N5 -68.0(8) . . . . ?
N6 C12 N5 N4 0.2(8) . . . . ?
C11 N4 N5 C12 -0.2(7) . . . . ?
C10 N4 N5 C12 -174.5(5) . . . . ?
N4 C11 N6 C12 0.0(7) . . . . ?
N4 C11 N6 Cd1 -171.3(4) . . . 2_655 ?
N5 C12 N6 C11 -0.1(8) . . . . ?
N5 C12 N6 Cd1 170.4(4) . . . 2_655 ?
O2 N7 O1 Cd1 16.5(14) . . . . ?
O3 N7 O1 Cd1 165.4(7) . . . . ?
N1 Cd1 O1 N7 -151.3(11) 3_566 . . . ?
N1 Cd1 O1 N7 28.7(11) . . . . ?
N6 Cd1 O1 N7 -61.7(10) 4_476 . . . ?
N6 Cd1 O1 N7 118.3(10) 2_645 . . . ?
O1 Cd1 O1 N7 53(100) 3_566 . . . ?
